data_4106014
loop_
_publ_author_name
'Tardito, Saverio'
'Bassanetti, Irene'
'Bignardi, Chiara'
'Elviri, Lisa'
'Tegoni, Matteo'
'Mucchino, Claudio'
'Bussolati, Ovidio'
'Franchi-Gazzola, Renata'
'Marchi\`o, Luciano'

_publ_section_title
;
 Copper Binding Agents Acting as Copper Ionophores Lead to Caspase
 Inhibition and Paraptotic Cell Death in Human Cancer Cells
;
_journal_coden_ASTM JACSAT
_journal_issue 16
_journal_name_full 'Journal of the American Chemical Society'
_journal_page_first 6235
_journal_page_last 6242
_journal_paper_doi 10.1021/ja109413c
_journal_volume 133
_journal_year 2011
_chemical_formula_moiety 'C14 H16 Cl4 Cu2 N8'
_chemical_formula_sum 'C14 H16 Cl4 Cu2 N8'
_chemical_formula_weight 565.23
_space_group_IT_number 14
_symmetry_cell_setting monoclinic
_symmetry_space_group_name_Hall '-P 2ybc'
_symmetry_space_group_name_H-M 'P 1 21/c 1'
_atom_sites_solution_hydrogens geom
_atom_sites_solution_primary direct
_atom_sites_solution_secondary difmap
_audit_creation_method SHELXL-97
_cell_angle_alpha 90.00
_cell_angle_beta 93.87(1)
_cell_angle_gamma 90.00
_cell_formula_units_Z 4
_cell_length_a 8.685(3)
_cell_length_b 15.198(6)
_cell_length_c 15.769(6)
_cell_measurement_reflns_used 2877
_cell_measurement_temperature 293(2)
_cell_measurement_theta_max 26.23
_cell_measurement_theta_min 1.86
_cell_volume 2076.7(13)
_computing_cell_refinement Saint
_computing_data_collection Smart
_computing_data_reduction Saint
_computing_structure_refinement 'SHELXL-97 (Sheldrick, 1997)'
_computing_structure_solution Sir2004
_diffrn_ambient_temperature 293(2)
_diffrn_measured_fraction_theta_full 0.976
_diffrn_measured_fraction_theta_max 0.976
_diffrn_measurement_device_type 'Bruker Smart 1000 CCD'
_diffrn_measurement_method 'theta & omega scan'
_diffrn_radiation_monochromator graphite
_diffrn_radiation_source 'fine-focus sealed tube'
_diffrn_radiation_type MoK\a
_diffrn_radiation_wavelength 0.71073
_diffrn_reflns_av_R_equivalents 0.0677
_diffrn_reflns_av_sigmaI/netI 0.1109
_diffrn_reflns_limit_h_max 10
_diffrn_reflns_limit_h_min -10
_diffrn_reflns_limit_k_max 17
_diffrn_reflns_limit_k_min -18
_diffrn_reflns_limit_l_max 19
_diffrn_reflns_limit_l_min -14
_diffrn_reflns_number 11979
_diffrn_reflns_theta_full 26.23
_diffrn_reflns_theta_max 26.23
_diffrn_reflns_theta_min 1.86
_diffrn_standards_decay_% none
_exptl_absorpt_coefficient_mu 2.581
_exptl_absorpt_correction_T_max 1.000
_exptl_absorpt_correction_T_min 0.801
_exptl_absorpt_correction_type multi-scan
_exptl_absorpt_process_details SADABS
_exptl_crystal_colour green
_exptl_crystal_density_diffrn 1.808
_exptl_crystal_description block
_exptl_crystal_F_000 1128
_exptl_crystal_size_max 0.09
_exptl_crystal_size_mid 0.09
_exptl_crystal_size_min 0.05
_refine_diff_density_max 0.384
_refine_diff_density_min -0.455
_refine_diff_density_rms 0.075
_refine_ls_extinction_method none
_refine_ls_goodness_of_fit_ref 0.876
_refine_ls_hydrogen_treatment constr
_refine_ls_matrix_type full
_refine_ls_number_parameters 256
_refine_ls_number_reflns 4078
_refine_ls_number_restraints 0
_refine_ls_restrained_S_all 0.876
_refine_ls_R_factor_all 0.1106
_refine_ls_R_factor_gt 0.0381
_refine_ls_shift/su_max 0.000
_refine_ls_shift/su_mean 0.000
_refine_ls_structure_factor_coef Fsqd
_refine_ls_weighting_details 'calc w=1/[\s^2^(Fo^2^)+(0.0001P)^2^+0.0000P] where P=(Fo^2^+2Fc^2^)/3'
_refine_ls_weighting_scheme calc
_refine_ls_wR_factor_gt 0.0503
_refine_ls_wR_factor_ref 0.0572
_reflns_number_gt 1920
_reflns_number_total 4078
_reflns_threshold_expression >2sigma(I)
_cod_data_source_file ja109413c_si_010.cif
_cod_data_source_block pp23me
_cod_depositor_comments
;
 Updated bibliographic information.

 Antanas Vaitkus,
 2019-10-11
;
_cod_database_code 4106014

loop_
_symmetry_equiv_pos_as_xyz
'x, y, z'
'-x, y+1/2, -z+1/2'
'-x, -y, -z'
'x, -y-1/2, z-1/2'

loop_
_atom_site_label
_atom_site_type_symbol
_atom_site_fract_x
_atom_site_fract_y
_atom_site_fract_z
_atom_site_U_iso_or_equiv
_atom_site_adp_type
_atom_site_occupancy
_atom_site_symmetry_multiplicity
_atom_site_calc_flag
_atom_site_refinement_flags
Cu1 Cu 0.5000 0.0000 0.0000 0.0403(3) Uani 1 2 d S
Cu2 Cu 0.24314(6) 0.24663(4) 0.10067(4) 0.04124(17) Uani 1 1 d .
Cu3 Cu 0.5000 0.5000 0.0000 0.0484(3) Uani 1 2 d S
Cl1 Cl 0.35242(14) 0.38369(7) 0.11818(8) 0.0405(3) Uani 1 1 d .
Cl2 Cl 0.08501(16) 0.25204(9) 0.20737(9) 0.0749(5) Uani 1 1 d .
Cl3 Cl 0.46073(15) 0.17366(8) 0.07594(10) 0.0583(4) Uani 1 1 d .
Cl4 Cl 0.08413(15) 0.20055(8) -0.00556(9) 0.0568(4) Uani 1 1 d .
N21 N 0.6948(4) -0.0013(2) 0.0741(3) 0.0343(11) Uani 1 1 d .
N11 N 0.7154(4) -0.0585(2) 0.1390(3) 0.0317(10) Uani 1 1 d .
N13 N 0.4598(4) -0.1049(2) 0.1558(3) 0.0324(10) Uani 1 1 d .
N24 N 0.5742(5) 0.4048(2) -0.0763(3) 0.0419(11) Uani 1 1 d .
N23 N 0.3887(4) -0.0547(2) 0.0941(3) 0.0400(11) Uani 1 1 d .
N26 N 0.7027(5) 0.4988(3) 0.0647(3) 0.0407(12) Uani 1 1 d .
C21 C 0.8894(5) 0.0434(3) 0.1615(3) 0.0416(14) Uani 1 1 d .
H21 H 0.9721 0.0764 0.1847 0.050 Uiso 1 1 calc R
C11 C 0.7997(6) 0.0604(3) 0.0886(4) 0.0393(14) Uani 1 1 d .
H11 H 0.8113 0.1091 0.0539 0.047 Uiso 1 1 calc R
N14 N 0.6876(5) 0.3478(2) -0.0517(3) 0.0392(11) Uani 1 1 d .
C31 C 0.8309(5) -0.0325(3) 0.1926(3) 0.0406(14) Uani 1 1 d .
H31 H 0.8659 -0.0610 0.2424 0.049 Uiso 1 1 calc R
C33 C 0.3686(6) -0.1180(3) 0.2199(3) 0.0461(14) Uani 1 1 d .
H33 H 0.3940 -0.1506 0.2688 0.055 Uiso 1 1 calc R
C13 C 0.2510(6) -0.0359(3) 0.1245(4) 0.0490(15) Uani 1 1 d .
H13 H 0.1767 -0.0002 0.0968 0.059 Uiso 1 1 calc R
N16 N 0.7981(5) 0.4268(3) 0.0672(3) 0.0383(11) Uani 1 1 d .
C14 C 0.5617(6) 0.3960(3) -0.1609(4) 0.0536(17) Uani 1 1 d .
H14 H 0.4912 0.4269 -0.1965 0.064 Uiso 1 1 calc R
C16 C 0.7923(7) 0.5649(3) 0.0927(3) 0.0501(15) Uani 1 1 d .
H16 H 0.7591 0.6227 0.0979 0.060 Uiso 1 1 calc R
C34 C 0.7420(6) 0.3055(3) -0.1197(4) 0.0531(16) Uani 1 1 d .
H34 H 0.8191 0.2630 -0.1175 0.064 Uiso 1 1 calc R
C23 C 0.2338(6) -0.0759(4) 0.2014(4) 0.0640(18) Uani 1 1 d .
H23 H 0.1480 -0.0744 0.2336 0.077 Uiso 1 1 calc R
C26 C 0.9410(7) 0.5364(4) 0.1132(3) 0.0555(16) Uani 1 1 d .
H26 H 1.0240 0.5700 0.1349 0.067 Uiso 1 1 calc R
C36 C 0.9411(6) 0.4484(4) 0.0948(3) 0.0489(14) Uani 1 1 d .
H36 H 1.0254 0.4107 0.1006 0.059 Uiso 1 1 calc R
C24 C 0.6665(7) 0.3351(3) -0.1894(4) 0.0564(17) Uani 1 1 d .
H24 H 0.6802 0.3189 -0.2453 0.068 Uiso 1 1 calc R
C12 C 0.6154(5) -0.1333(2) 0.1451(3) 0.0367(13) Uani 1 1 d .
H12A H 0.6516 -0.1695 0.1930 0.044 Uiso 1 1 calc R
H12B H 0.6177 -0.1685 0.0939 0.044 Uiso 1 1 calc R
C15 C 0.7371(5) 0.3426(3) 0.0372(3) 0.0438(14) Uani 1 1 d .
H15A H 0.8161 0.2978 0.0457 0.053 Uiso 1 1 calc R
H15B H 0.6506 0.3261 0.0695 0.053 Uiso 1 1 calc R

loop_
_atom_site_aniso_label
_atom_site_aniso_U_11
_atom_site_aniso_U_22
_atom_site_aniso_U_33
_atom_site_aniso_U_23
_atom_site_aniso_U_13
_atom_site_aniso_U_12
Cu1 0.0249(6) 0.0566(6) 0.0392(7) 0.0137(5) 0.0012(5) 0.0011(5)
Cu2 0.0363(4) 0.0393(3) 0.0485(4) -0.0096(4) 0.0055(3) -0.0028(4)
Cu3 0.0404(7) 0.0441(5) 0.0580(8) -0.0105(5) -0.0167(6) 0.0103(5)
Cl1 0.0378(8) 0.0354(6) 0.0484(9) -0.0014(6) 0.0033(7) -0.0056(6)
Cl2 0.0906(11) 0.0646(8) 0.0749(11) -0.0257(11) 0.0448(9) -0.0337(10)
Cl3 0.0429(9) 0.0497(8) 0.0809(12) -0.0192(8) -0.0063(8) 0.0124(7)
Cl4 0.0356(8) 0.0714(9) 0.0624(11) -0.0150(8) -0.0038(7) -0.0039(7)
N21 0.026(3) 0.036(2) 0.041(3) 0.007(2) 0.003(2) 0.002(2)
N11 0.023(3) 0.032(2) 0.040(3) 0.005(2) 0.000(2) 0.0001(19)
N13 0.026(3) 0.033(2) 0.038(3) 0.006(2) 0.001(2) -0.005(2)
N24 0.042(3) 0.038(3) 0.043(3) 0.002(2) -0.007(2) 0.004(2)
N23 0.028(3) 0.050(3) 0.043(3) 0.014(2) 0.011(2) 0.010(2)
N26 0.038(3) 0.038(2) 0.044(3) 0.000(2) -0.009(2) -0.003(2)
C21 0.025(3) 0.046(3) 0.053(4) -0.008(3) -0.006(3) -0.004(3)
C11 0.030(4) 0.030(3) 0.059(4) 0.008(3) 0.012(3) 0.004(3)
N14 0.037(3) 0.036(2) 0.044(3) -0.002(2) -0.003(2) -0.002(2)
C31 0.031(3) 0.050(3) 0.039(4) 0.003(3) -0.006(3) 0.001(3)
C33 0.038(4) 0.072(4) 0.028(4) 0.002(3) 0.004(3) -0.019(3)
C13 0.029(3) 0.061(3) 0.057(4) 0.004(3) 0.009(3) 0.008(3)
N16 0.025(3) 0.047(3) 0.041(3) -0.002(2) -0.006(2) -0.002(2)
C14 0.055(4) 0.042(3) 0.060(5) 0.012(3) -0.023(4) -0.014(3)
C16 0.058(5) 0.048(3) 0.041(4) 0.008(3) -0.013(3) -0.007(3)
C34 0.052(4) 0.048(3) 0.060(5) -0.015(3) 0.009(4) 0.003(3)
C23 0.037(4) 0.111(5) 0.045(4) 0.015(4) 0.017(3) 0.004(4)
C26 0.052(4) 0.072(4) 0.040(4) 0.006(3) -0.012(3) -0.028(3)
C36 0.024(4) 0.093(4) 0.029(4) 0.007(3) 0.002(3) 0.000(3)
C24 0.077(5) 0.055(4) 0.037(4) -0.008(3) 0.003(4) -0.005(3)
C12 0.031(3) 0.033(3) 0.046(4) 0.005(2) 0.001(3) 0.002(2)
C15 0.035(3) 0.038(3) 0.059(4) 0.010(3) 0.006(3) 0.014(3)

loop_
_atom_type_symbol
_atom_type_description
_atom_type_scat_dispersion_real
_atom_type_scat_dispersion_imag
_atom_type_scat_source
C C 0.0033 0.0016 'International Tables Vol C Tables 4.2.6.8 and 6.1.1.4'
H H 0.0000 0.0000 'International Tables Vol C Tables 4.2.6.8 and 6.1.1.4'
N N 0.0061 0.0033 'International Tables Vol C Tables 4.2.6.8 and 6.1.1.4'
Cl Cl 0.1484 0.1585 'International Tables Vol C Tables 4.2.6.8 and 6.1.1.4'
Cu Cu 0.3201 1.2651 'International Tables Vol C Tables 4.2.6.8 and 6.1.1.4'

loop_
_geom_angle_atom_site_label_1
_geom_angle_atom_site_label_2
_geom_angle_atom_site_label_3
_geom_angle
_geom_angle_site_symmetry_1
_geom_angle_site_symmetry_3
N21 Cu1 N21 180.0(3) . 3_655
N21 Cu1 N23 90.32(16) . 3_655
N21 Cu1 N23 89.68(16) 3_655 3_655
N21 Cu1 N23 89.68(16) . .
N21 Cu1 N23 90.32(16) 3_655 .
N23 Cu1 N23 180.0(3) 3_655 .
Cl4 Cu2 Cl2 101.36(6) . .
Cl4 Cu2 Cl3 101.63(6) . .
Cl2 Cu2 Cl3 135.43(6) . .
Cl4 Cu2 Cl1 127.57(6) . .
Cl2 Cu2 Cl1 98.36(5) . .
Cl3 Cu2 Cl1 97.06(5) . .
N26 Cu3 N26 180.000(1) . 3_665
N26 Cu3 N24 90.46(17) . 3_665
N26 Cu3 N24 89.54(17) 3_665 3_665
N26 Cu3 N24 89.54(17) . .
N26 Cu3 N24 90.46(17) 3_665 .
N24 Cu3 N24 180.0(2) 3_665 .
C11 N21 N11 105.9(4) . .
C11 N21 Cu1 130.2(4) . .
N11 N21 Cu1 121.1(3) . .
C31 N11 N21 110.3(4) . .
C31 N11 C12 128.9(4) . .
N21 N11 C12 120.8(4) . .
C33 N13 N23 111.2(4) . .
C33 N13 C12 130.7(4) . .
N23 N13 C12 118.1(4) . .
C14 N24 N14 103.4(4) . .
C14 N24 Cu3 131.3(4) . .
N14 N24 Cu3 123.1(4) . .
C13 N23 N13 103.7(4) . .
C13 N23 Cu1 131.2(4) . .
N13 N23 Cu1 123.1(3) . .
C16 N26 N16 104.8(4) . .
C16 N26 Cu3 130.3(4) . .
N16 N26 Cu3 122.6(3) . .
C31 C21 C11 104.9(5) . .
C31 C21 H21 127.6 . .
C11 C21 H21 127.6 . .
N21 C11 C21 111.1(5) . .
N21 C11 H11 124.5 . .
C21 C11 H11 124.5 . .
N24 N14 C34 111.2(5) . .
N24 N14 C15 118.7(4) . .
C34 N14 C15 130.1(5) . .
N11 C31 C21 107.9(5) . .
N11 C31 H31 126.1 . .
C21 C31 H31 126.1 . .
N13 C33 C23 108.4(5) . .
N13 C33 H33 125.8 . .
C23 C33 H33 125.8 . .
N23 C13 C23 111.9(5) . .
N23 C13 H13 124.1 . .
C23 C13 H13 124.1 . .
C36 N16 N26 111.2(4) . .
C36 N16 C15 129.5(5) . .
N26 N16 C15 119.2(4) . .
N24 C14 C24 112.2(5) . .
N24 C14 H14 123.9 . .
C24 C14 H14 123.9 . .
N26 C16 C26 111.0(5) . .
N26 C16 H16 124.5 . .
C26 C16 H16 124.5 . .
C24 C34 N14 108.4(5) . .
C24 C34 H34 125.8 . .
N14 C34 H34 125.8 . .
C33 C23 C13 104.8(5) . .
C33 C23 H23 127.6 . .
C13 C23 H23 127.6 . .
C36 C26 C16 105.7(5) . .
C36 C26 H26 127.1 . .
C16 C26 H26 127.1 . .
N16 C36 C26 107.3(5) . .
N16 C36 H36 126.4 . .
C26 C36 H36 126.4 . .
C34 C24 C14 104.9(5) . .
C34 C24 H24 127.6 . .
C14 C24 H24 127.6 . .
N11 C12 N13 110.3(3) . .
N11 C12 H12A 109.6 . .
N13 C12 H12A 109.6 . .
N11 C12 H12B 109.6 . .
N13 C12 H12B 109.6 . .
H12A C12 H12B 108.1 . .
N14 C15 N16 110.3(4) . .
N14 C15 H15A 109.6 . .
N16 C15 H15A 109.6 . .
N14 C15 H15B 109.6 . .
N16 C15 H15B 109.6 . .
H15A C15 H15B 108.1 . .

loop_
_geom_bond_atom_site_label_1
_geom_bond_atom_site_label_2
_geom_bond_distance
_geom_bond_site_symmetry_2
Cu1 N21 1.991(4) .
Cu1 N21 1.991(4) 3_655
Cu1 N23 2.006(4) 3_655
Cu1 N23 2.006(4) .
Cu2 Cl4 2.2117(16) .
Cu2 Cl2 2.2440(14) .
Cu2 Cl3 2.2479(15) .
Cu2 Cl1 2.2980(14) .
Cu3 N26 1.974(4) .
Cu3 N26 1.974(4) 3_665
Cu3 N24 2.015(4) 3_665
Cu3 N24 2.015(4) .
N21 C11 1.317(5) .
N21 N11 1.346(5) .
N11 C31 1.328(5) .
N11 C12 1.436(5) .
N13 C33 1.339(5) .
N13 N23 1.353(5) .
N13 C12 1.440(5) .
N24 C14 1.337(6) .
N24 N14 1.349(5) .
N23 C13 1.348(5) .
N26 C16 1.328(5) .
N26 N16 1.371(5) .
C21 C31 1.366(5) .
C21 C11 1.369(6) .
C21 H21 0.9300 .
C11 H11 0.9300 .
N14 C34 1.363(6) .
N14 C15 1.439(6) .
C31 H31 0.9300 .
C33 C23 1.349(6) .
C33 H33 0.9300 .
C13 C23 1.373(6) .
C13 H13 0.9300 .
N16 C36 1.329(5) .
N16 C15 1.452(5) .
C14 C24 1.394(6) .
C14 H14 0.9300 .
C16 C26 1.380(6) .
C16 H16 0.9300 .
C34 C24 1.320(7) .
C34 H34 0.9300 .
C23 H23 0.9300 .
C26 C36 1.368(6) .
C26 H26 0.9300 .
C36 H36 0.9300 .
C24 H24 0.9300 .
C12 H12A 0.9700 .
C12 H12B 0.9700 .
C15 H15A 0.9700 .
C15 H15B 0.9700 .
